data_2238021
loop_
_publ_author_name
'Reiss, Guido J.'

_publ_section_title
;
 <i>trans</i>-Dichloridotetrakis[(dimethylphosphoryl)methanaminium-\k<i>O</i>]cobalt(II)
 tetrachloridocobaltate(II)
;
_journal_coeditor_code SJ5313
_journal_issue 5
_journal_name_full 'Acta Crystallographica Section E'
_journal_page_first m248
_journal_page_last m249
_journal_paper_doi 10.1107/S1600536813008945
_journal_volume 69
_journal_year 2013
_chemical_formula_iupac '[Co Cl2 (C3 H11 N O P)4] [Co Cl4]2'
_chemical_formula_moiety 'C12 H44 Cl2 Co1 N4 O4 P4 4+, 2(Cl4 Co 2-)'
_chemical_formula_sum 'C12 H44 Cl10 Co3 N4 O4 P4'
_chemical_formula_weight 963.68
_chemical_name_systematic
'<i>trans</i>-Dichloridotetrakis[(dimethylphosphoryl)methanaminium-\k<i>O</i>]cobalt(II) bis[tetrachloridocobaltate(II)]'
_space_group_crystal_system triclinic
_space_group_IT_number 2
_space_group_name_H-M_alt 'P -1'
_symmetry_space_group_name_Hall '-P 1'
_symmetry_space_group_name_H-M 'P -1'
_atom_sites_solution_hydrogens difmap
_atom_sites_solution_primary direct
_atom_sites_solution_secondary difmap
_audit_creation_method SHELXL-2013
_cell_angle_alpha 110.738(4)
_cell_angle_beta 97.688(4)
_cell_angle_gamma 104.331(5)
_cell_formula_units_Z 1
_cell_length_a 7.7748(3)
_cell_length_b 11.1557(5)
_cell_length_c 12.1205(5)
_cell_measurement_reflns_used 13303
_cell_measurement_temperature 173.0(10)
_cell_measurement_theta_max 32.6097
_cell_measurement_theta_min 2.8862
_cell_volume 923.67(8)
_computing_cell_refinement 'CrysAlis PRO (Oxford Diffraction, 2009)'
_computing_data_collection 'CrysAlis PRO (Oxford Diffraction, 2009)'
_computing_data_reduction 'CrysAlis PRO (Oxford Diffraction, 2009)'
_computing_molecular_graphics 'DIAMOND (Brandenburg, 2012)'
_computing_publication_material 'publCIF (Westrip, 2010)'
_computing_structure_refinement 'SHELXL2013 (Sheldrick, 2008)'
_computing_structure_solution 'SHELXS97 (Sheldrick, 2008)'
_diffrn_ambient_temperature 173.0(10)
_diffrn_detector_area_resol_mean 16.2711
_diffrn_measured_fraction_theta_full 0.999
_diffrn_measured_fraction_theta_max 0.999
_diffrn_measurement_device_type 'Oxford Xcalibur'
_diffrn_measurement_method \w
_diffrn_radiation_monochromator graphite
_diffrn_radiation_type MoK\a
_diffrn_radiation_wavelength 0.71073
_diffrn_reflns_av_R_equivalents 0.0202
_diffrn_reflns_limit_h_max 10
_diffrn_reflns_limit_h_min -10
_diffrn_reflns_limit_k_max 15
_diffrn_reflns_limit_k_min -15
_diffrn_reflns_limit_l_max 16
_diffrn_reflns_limit_l_min -16
_diffrn_reflns_number 15687
_diffrn_reflns_theta_full 25.242
_diffrn_reflns_theta_max 28.997
_diffrn_reflns_theta_min 2.892
_exptl_absorpt_coefficient_mu 2.254
_exptl_absorpt_correction_T_max 0.838
_exptl_absorpt_correction_T_min 0.402
_exptl_absorpt_correction_type analytical
_exptl_absorpt_process_details
;
[CrysAlis PRO (Oxford Diffraction, 2009), based on expressions derived
by Clark & Reid (1995)]
;
_exptl_crystal_colour blue
_exptl_crystal_density_diffrn 1.732
_exptl_crystal_description block
_exptl_crystal_F_000 487
_exptl_crystal_size_max 0.759
_exptl_crystal_size_mid 0.331
_exptl_crystal_size_min 0.079
_refine_diff_density_max 0.494
_refine_diff_density_min -0.381
_refine_ls_extinction_method none
_refine_ls_goodness_of_fit_ref 1.094
_refine_ls_hydrogen_treatment mixed
_refine_ls_matrix_type full
_refine_ls_number_parameters 197
_refine_ls_number_reflns 4920
_refine_ls_number_restraints 0
_refine_ls_restrained_S_all 1.094
_refine_ls_R_factor_all 0.0211
_refine_ls_R_factor_gt 0.0183
_refine_ls_shift/su_max 0.001
_refine_ls_shift/su_mean 0.000
_refine_ls_structure_factor_coef Fsqd
_refine_ls_weighting_details
;
w=1/[\s^2^(Fo^2^)+(0.012P)^2^+0.50P], where P=(Fo^2^+2Fc^2^)/3
;
_refine_ls_weighting_scheme calc
_refine_ls_wR_factor_gt 0.0405
_refine_ls_wR_factor_ref 0.0416
_reflns_number_gt 4552
_reflns_number_total 4920
_reflns_threshold_expression I>2\s(I)
_cod_data_source_file sj5313.cif
_cod_data_source_block I
_cod_original_cell_volume 923.66(8)
_cod_database_code 2238021
_cod_database_fobs_code 2238021
_shelxl_version_number 20.13

loop_
_space_group_symop_operation_xyz
'x, y, z'
'-x, -y, -z'

loop_
_atom_site_type_symbol
_atom_site_label
_atom_site_fract_x
_atom_site_fract_y
_atom_site_fract_z
_atom_site_U_iso_or_equiv
_atom_site_adp_type
_atom_site_calc_flag
_atom_site_occupancy
Co Co1 0.0000 0.0000 0.5000 0.00707(5) Uani d 1
Cl Cl1 -0.22848(4) 0.05961(3) 0.61151(3) 0.01037(6) Uani d 1
P P1 0.27356(4) -0.01270(3) 0.73117(3) 0.00824(6) Uani d 1
C C11 0.48106(18) 0.09673(14) 0.84045(13) 0.0149(3) Uani d 1
H H11A 0.5714 0.1238 0.7997 0.022 Uiso calc 1
H H11B 0.5241 0.0503 0.8858 0.022 Uiso calc 1
H H11C 0.4599 0.1753 0.8949 0.022 Uiso calc 1
C C12 0.31916(19) -0.15805(14) 0.63526(13) 0.0149(3) Uani d 1
H H12A 0.2069 -0.2229 0.5800 0.022 Uiso calc 1
H H12B 0.3725 -0.1973 0.6841 0.022 Uiso calc 1
H H12C 0.4027 -0.1323 0.5899 0.022 Uiso calc 1
C C13 0.11865(17) -0.06627(14) 0.81714(12) 0.0117(2) Uani d 1
H H13A 0.1385 -0.1437 0.8293 0.014 Uiso calc 1
H H13B 0.1417 0.0064 0.8963 0.014 Uiso calc 1
N N1 -0.07340(15) -0.10285(12) 0.74832(11) 0.0112(2) Uani d 1
H H11 -0.093(2) -0.0313(19) 0.7437(17) 0.022(5) Uiso d 1
H H12 -0.094(3) -0.162(2) 0.6731(19) 0.026(5) Uiso d 1
H H13 -0.149(3) -0.1352(19) 0.7854(18) 0.024(5) Uiso d 1
O O1 0.18513(12) 0.05528(9) 0.66322(8) 0.00960(17) Uani d 1
P P2 0.25797(4) 0.32277(3) 0.61086(3) 0.00895(6) Uani d 1
C C21 0.2810(2) 0.47433(13) 0.58704(13) 0.0158(3) Uani d 1
H H21A 0.3016 0.4603 0.5077 0.024 Uiso calc 1
H H21B 0.3827 0.5461 0.6477 0.024 Uiso calc 1
H H21C 0.1710 0.4981 0.5929 0.024 Uiso calc 1
C C22 0.47331(18) 0.29394(14) 0.61459(13) 0.0152(3) Uani d 1
H H22A 0.4593 0.2039 0.6092 0.023 Uiso calc 1
H H22B 0.5591 0.3581 0.6894 0.023 Uiso calc 1
H H22C 0.5177 0.3043 0.5472 0.023 Uiso calc 1
C C23 0.22948(18) 0.36089(13) 0.76527(12) 0.0119(2) Uani d 1
H H23A 0.2637 0.2967 0.7933 0.014 Uiso calc 1
H H23B 0.3122 0.4504 0.8183 0.014 Uiso calc 1
N N2 0.03979(16) 0.35581(12) 0.77545(11) 0.0122(2) Uani d 1
H H21 0.003(2) 0.4202(18) 0.7562(17) 0.019(4) Uiso d 1
H H22 -0.041(2) 0.2708(19) 0.7275(17) 0.018(4) Uiso d 1
H H23 0.035(3) 0.3711(19) 0.8492(19) 0.026(5) Uiso d 1
O O2 0.10036(12) 0.20618(9) 0.51575(8) 0.00961(17) Uani d 1
Co Co2 0.17901(2) 0.34799(2) 0.10713(2) 0.01000(4) Uani d 1
Cl Cl21 0.08194(5) 0.41433(3) 0.28405(3) 0.01496(7) Uani d 1
Cl Cl22 0.27225(5) 0.53299(3) 0.06796(3) 0.01464(7) Uani d 1
Cl Cl23 0.38534(4) 0.24331(3) 0.14315(3) 0.01438(7) Uani d 1
Cl Cl24 -0.04975(4) 0.19017(3) -0.05026(3) 0.01361(6) Uani d 1

loop_
_atom_site_aniso_label
_atom_site_aniso_U_11
_atom_site_aniso_U_22
_atom_site_aniso_U_33
_atom_site_aniso_U_12
_atom_site_aniso_U_13
_atom_site_aniso_U_23
Co1 0.00685(11) 0.00721(11) 0.00612(11) 0.00138(8) 0.00071(9) 0.00240(9)
Cl1 0.00962(13) 0.01193(13) 0.00975(14) 0.00396(11) 0.00322(11) 0.00394(11)
P1 0.00786(14) 0.00935(14) 0.00738(15) 0.00274(11) 0.00126(11) 0.00342(12)
C11 0.0116(6) 0.0186(7) 0.0110(6) 0.0019(5) -0.0005(5) 0.0053(5)
C12 0.0174(7) 0.0158(6) 0.0134(7) 0.0098(5) 0.0037(5) 0.0050(5)
C13 0.0104(6) 0.0144(6) 0.0115(6) 0.0030(5) 0.0023(5) 0.0073(5)
N1 0.0106(5) 0.0111(5) 0.0128(6) 0.0026(4) 0.0036(4) 0.0060(5)
O1 0.0100(4) 0.0099(4) 0.0087(4) 0.0029(3) 0.0014(3) 0.0040(3)
P2 0.00928(15) 0.00761(14) 0.00711(15) 0.00123(11) 0.00126(12) 0.00099(12)
C21 0.0194(7) 0.0099(6) 0.0156(7) 0.0016(5) 0.0030(5) 0.0048(5)
C22 0.0098(6) 0.0157(6) 0.0147(7) 0.0026(5) 0.0017(5) 0.0015(5)
C23 0.0132(6) 0.0131(6) 0.0086(6) 0.0059(5) 0.0020(5) 0.0027(5)
N2 0.0149(6) 0.0124(5) 0.0101(6) 0.0047(4) 0.0046(5) 0.0045(5)
O2 0.0094(4) 0.0082(4) 0.0087(4) 0.0008(3) 0.0005(3) 0.0024(3)
Co2 0.01132(8) 0.00894(8) 0.00817(8) 0.00225(6) 0.00091(7) 0.00285(7)
Cl21 0.02275(16) 0.01359(14) 0.01120(15) 0.00812(12) 0.00686(12) 0.00548(12)
Cl22 0.01898(16) 0.01075(14) 0.01158(15) 0.00080(12) 0.00219(12) 0.00476(12)
Cl23 0.01173(14) 0.01845(15) 0.01554(16) 0.00614(12) 0.00327(12) 0.00890(13)
Cl24 0.01358(14) 0.01152(14) 0.01105(15) 0.00125(11) -0.00131(11) 0.00264(12)

loop_
_atom_type_symbol
_atom_type_description
_atom_type_scat_dispersion_real
_atom_type_scat_dispersion_imag
_atom_type_scat_source
C C 0.0033 0.0016 'International Tables Vol C Tables 4.2.6.8 and 6.1.1.4'
H H 0.0000 0.0000 'International Tables Vol C Tables 4.2.6.8 and 6.1.1.4'
N N 0.0061 0.0033 'International Tables Vol C Tables 4.2.6.8 and 6.1.1.4'
O O 0.0106 0.0060 'International Tables Vol C Tables 4.2.6.8 and 6.1.1.4'
P P 0.1023 0.0942 'International Tables Vol C Tables 4.2.6.8 and 6.1.1.4'
Cl Cl 0.1484 0.1585 'International Tables Vol C Tables 4.2.6.8 and 6.1.1.4'
Co Co 0.3494 0.9721 'International Tables Vol C Tables 4.2.6.8 and 6.1.1.4'

loop_
_geom_angle_atom_site_label_1
_geom_angle_atom_site_label_2
_geom_angle_atom_site_label_3
_geom_angle_site_symmetry_1
_geom_angle_site_symmetry_3
_geom_angle
O1 Co1 O1 2_556 . 180.00(4)
O1 Co1 O2 2_556 2_556 88.92(3)
O1 Co1 O2 . 2_556 91.08(3)
O1 Co1 O2 2_556 . 91.08(3)
O1 Co1 O2 . . 88.92(3)
O2 Co1 O2 2_556 . 180.0
O1 Co1 Cl1 2_556 2_556 89.89(3)
O1 Co1 Cl1 . 2_556 90.11(3)
O2 Co1 Cl1 2_556 2_556 89.54(3)
O2 Co1 Cl1 . 2_556 90.46(3)
O1 Co1 Cl1 2_556 . 90.11(3)
O1 Co1 Cl1 . . 89.88(3)
O2 Co1 Cl1 2_556 . 90.46(3)
O2 Co1 Cl1 . . 89.54(3)
Cl1 Co1 Cl1 2_556 . 180.0
O1 P1 C11 . . 113.52(6)
O1 P1 C12 . . 113.89(6)
C11 P1 C12 . . 107.60(7)
O1 P1 C13 . . 108.03(6)
C11 P1 C13 . . 105.63(6)
C12 P1 C13 . . 107.70(7)
P1 C11 H11A . . 109.5
P1 C11 H11B . . 109.5
H11A C11 H11B . . 109.5
P1 C11 H11C . . 109.5
H11A C11 H11C . . 109.5
H11B C11 H11C . . 109.5
P1 C12 H12A . . 109.5
P1 C12 H12B . . 109.5
H12A C12 H12B . . 109.5
P1 C12 H12C . . 109.5
H12A C12 H12C . . 109.5
H12B C12 H12C . . 109.5
N1 C13 P1 . . 108.91(9)
N1 C13 H13A . . 109.9
P1 C13 H13A . . 109.9
N1 C13 H13B . . 109.9
P1 C13 H13B . . 109.9
H13A C13 H13B . . 108.3
C13 N1 H11 . . 109.2(12)
C13 N1 H12 . . 111.8(12)
H11 N1 H12 . . 106.4(17)
C13 N1 H13 . . 109.9(13)
H11 N1 H13 . . 109.5(17)
H12 N1 H13 . . 109.9(17)
P1 O1 Co1 . . 138.08(6)
O2 P2 C22 . . 113.83(6)
O2 P2 C21 . . 111.21(6)
C22 P2 C21 . . 107.23(7)
O2 P2 C23 . . 112.87(6)
C22 P2 C23 . . 104.79(6)
C21 P2 C23 . . 106.37(6)
P2 C21 H21A . . 109.5
P2 C21 H21B . . 109.5
H21A C21 H21B . . 109.5
P2 C21 H21C . . 109.5
H21A C21 H21C . . 109.5
H21B C21 H21C . . 109.5
P2 C22 H22A . . 109.5
P2 C22 H22B . . 109.5
H22A C22 H22B . . 109.5
P2 C22 H22C . . 109.5
H22A C22 H22C . . 109.5
H22B C22 H22C . . 109.5
N2 C23 P2 . . 113.44(9)
N2 C23 H23A . . 108.9
P2 C23 H23A . . 108.9
N2 C23 H23B . . 108.9
P2 C23 H23B . . 108.9
H23A C23 H23B . . 107.7
C23 N2 H21 . . 112.8(11)
C23 N2 H22 . . 110.3(11)
H21 N2 H22 . . 110.3(16)
C23 N2 H23 . . 108.5(13)
H21 N2 H23 . . 107.4(17)
H22 N2 H23 . . 107.3(17)
P2 O2 Co1 . . 128.45(5)
Cl22 Co2 Cl24 . . 108.699(15)
Cl22 Co2 Cl23 . . 119.352(15)
Cl24 Co2 Cl23 . . 106.345(14)
Cl22 Co2 Cl21 . . 106.654(14)
Cl24 Co2 Cl21 . . 111.513(15)
Cl23 Co2 Cl21 . . 104.233(14)

loop_
_geom_bond_atom_site_label_1
_geom_bond_atom_site_label_2
_geom_bond_site_symmetry_2
_geom_bond_distance
Co1 O1 2_556 2.0737(9)
Co1 O1 . 2.0737(9)
Co1 O2 2_556 2.1671(9)
Co1 O2 . 2.1671(9)
Co1 Cl1 2_556 2.4525(3)
Co1 Cl1 . 2.4526(3)
P1 O1 . 1.5083(9)
P1 C11 . 1.7763(14)
P1 C12 . 1.7794(14)
P1 C13 . 1.8204(13)
C11 H11A . 0.9600
C11 H11B . 0.9600
C11 H11C . 0.9600
C12 H12A . 0.9600
C12 H12B . 0.9600
C12 H12C . 0.9600
C13 N1 . 1.4886(17)
C13 H13A . 0.9700
C13 H13B . 0.9700
N1 H11 . 0.867(19)
N1 H12 . 0.88(2)
N1 H13 . 0.87(2)
P2 O2 . 1.5144(9)
P2 C22 . 1.7791(14)
P2 C21 . 1.7843(14)
P2 C23 . 1.8238(14)
C21 H21A . 0.9600
C21 H21B . 0.9600
C21 H21C . 0.9600
C22 H22A . 0.9600
C22 H22B . 0.9600
C22 H22C . 0.9600
C23 N2 . 1.4852(17)
C23 H23A . 0.9700
C23 H23B . 0.9700
N2 H21 . 0.924(19)
N2 H22 . 0.920(19)
N2 H23 . 0.86(2)
Co2 Cl22 . 2.2485(4)
Co2 Cl24 . 2.2507(4)
Co2 Cl23 . 2.2866(4)
Co2 Cl21 . 2.3024(4)

loop_
_geom_hbond_atom_site_label_D
_geom_hbond_atom_site_label_H
_geom_hbond_atom_site_label_A
_geom_hbond_site_symmetry_A
_geom_hbond_distance_DH
_geom_hbond_distance_HA
_geom_hbond_distance_DA
_geom_hbond_angle_DHA
N1 H11 Cl1 . 0.867(19) 2.437(19) 3.1879(12) 145.3(16)
N1 H11 Cl24 1_556 0.867(19) 2.730(19) 3.2573(13) 120.5(15)
N1 H12 O2 2_556 0.88(2) 2.16(2) 2.9504(16) 150.3(17)
N1 H13 Cl23 2_556 0.87(2) 2.38(2) 3.2403(12) 171.3(17)
N2 H22 Cl1 . 0.920(19) 2.250(19) 3.1697(13) 177.8(15)
N2 H21 Cl21 2_566 0.924(19) 2.288(19) 3.2124(12) 177.8(16)
N2 H23 Cl22 1_556 0.86(2) 2.71(2) 3.3612(13) 134.0(16)
N2 H23 Cl24 1_556 0.86(2) 2.70(2) 3.2989(12) 128.1(16)

loop_
_geom_torsion_atom_site_label_1
_geom_torsion_atom_site_label_2
_geom_torsion_atom_site_label_3
_geom_torsion_atom_site_label_4
_geom_torsion
O1 P1 C13 N1 32.47(10)
C11 P1 C13 N1 154.27(9)
C12 P1 C13 N1 -90.96(10)
C11 P1 O1 Co1 158.09(8)
C12 P1 O1 Co1 34.48(10)
C13 P1 O1 Co1 -85.12(9)
O2 P2 C23 N2 -41.65(11)
C22 P2 C23 N2 -166.05(9)
C21 P2 C23 N2 80.57(10)
C22 P2 O2 Co1 60.81(9)
C21 P2 O2 Co1 -177.94(7)
C23 P2 O2 Co1 -58.48(8)
